data_4127769
loop_
_publ_author_name
'Huh, Daniel N.'
'Roy, Saswata'
'Ziller, Joseph W.'
'Furche, Filipp'
'Evans, William J.'

_publ_section_title
;
 Isolation of a Square-Planar Th(III) Complex: Synthesis and Structure of
 [Th(OC<sub>6</sub>H<sub>2</sub><sup>t</sup>Bu<sub>2</sub>-2,6-Me-4)<sub>4</sub>]<sup>1</sup>.
;
_journal_issue 32
_journal_name_full 'Journal of the American Chemical Society'
_journal_page_first 12458
_journal_page_last 12463
_journal_paper_doi 10.1021/jacs.9b04399
_journal_volume 141
_journal_year 2019
_chemical_formula_sum 'C78.5 H128.5 Li O8.5 Th'
_chemical_formula_weight 1447.29
_space_group_crystal_system monoclinic
_space_group_IT_number 15
_space_group_name_Hall '-C 2yc'
_space_group_name_H-M_alt 'C 1 2/c 1'
_symmetry_space_group_name_Hall '-C 2yc'
_symmetry_space_group_name_H-M 'C 1 2/c 1'
_atom_sites_solution_hydrogens geom
_atom_sites_solution_primary direct
_atom_sites_solution_secondary difmap
_audit_creation_method SHELXL-2014/7
_cell_angle_alpha 90
_cell_angle_beta 95.3671(19)
_cell_angle_gamma 90
_cell_formula_units_Z 8
_cell_length_a 20.987(3)
_cell_length_b 19.879(3)
_cell_length_c 39.091(6)
_cell_measurement_reflns_used 9897
_cell_measurement_temperature 133(2)
_cell_measurement_theta_max 28.61
_cell_measurement_theta_min 2.58
_cell_volume 16237(4)
_computing_cell_refinement 'Bruker SAINT 8.34a, 2013'
_computing_data_collection 'Bruker APEX2 2014.11-0, 2014'
_computing_data_reduction 'Bruker SAINT 8.34a, 2013'
_computing_molecular_graphics 'Bruker SHELXTL'
_computing_publication_material 'Bruker SHELXTL'
_computing_structure_refinement 'SHELXL-2014/7 (Sheldrick, 2014)'
_computing_structure_solution 'Bruker SHELXTL 2014/4'
_diffrn_ambient_temperature 133(2)
_diffrn_measured_fraction_theta_full 1.000
_diffrn_measured_fraction_theta_max 0.946
_diffrn_measurement_device_type 'Bruker SMART APEX II CCD'
_diffrn_measurement_method '\f and \w scans'
_diffrn_radiation_type MoK\a
_diffrn_radiation_wavelength 0.71073
_diffrn_reflns_av_R_equivalents 0.0377
_diffrn_reflns_av_unetI/netI 0.0330
_diffrn_reflns_Laue_measured_fraction_full 1.000
_diffrn_reflns_Laue_measured_fraction_max 0.946
_diffrn_reflns_limit_h_max 26
_diffrn_reflns_limit_h_min -27
_diffrn_reflns_limit_k_max 26
_diffrn_reflns_limit_k_min -26
_diffrn_reflns_limit_l_max 52
_diffrn_reflns_limit_l_min -51
_diffrn_reflns_number 97331
_diffrn_reflns_point_group_measured_fraction_full 1.000
_diffrn_reflns_point_group_measured_fraction_max 0.946
_diffrn_reflns_theta_full 25.500
_diffrn_reflns_theta_max 28.731
_diffrn_reflns_theta_min 1.414
_diffrn_source 'fine-focus sealed tube'
_exptl_absorpt_coefficient_mu 1.885
_exptl_absorpt_correction_type multi-scan
_exptl_absorpt_process_details 'Bruker SADABS 2014/5'
_exptl_crystal_colour purple
_exptl_crystal_density_diffrn 1.184
_exptl_crystal_density_meas ?
_exptl_crystal_density_method not_measured
_exptl_crystal_description rectangular
_exptl_crystal_F_000 6084
_exptl_crystal_size_max 0.281
_exptl_crystal_size_mid 0.210
_exptl_crystal_size_min 0.130
_exptl_transmission_factor_max 0.4315
_exptl_transmission_factor_min 0.3792
_refine_diff_density_max 1.471
_refine_diff_density_min -3.513
_refine_diff_density_rms 0.120
_refine_ls_extinction_method none
_refine_ls_goodness_of_fit_ref 1.035
_refine_ls_hydrogen_treatment constr
_refine_ls_matrix_type full
_refine_ls_number_parameters 786
_refine_ls_number_reflns 19934
_refine_ls_number_restraints 0
_refine_ls_restrained_S_all 1.035
_refine_ls_R_factor_all 0.0499
_refine_ls_R_factor_gt 0.0385
_refine_ls_shift/su_max 0.004
_refine_ls_shift/su_mean 0.000
_refine_ls_structure_factor_coef Fsqd
_refine_ls_weighting_details 'w=1/[\s^2^(Fo^2^)+(0.0428P)^2^+86.8133P] where P=(Fo^2^+2Fc^2^)/3'
_refine_ls_weighting_scheme calc
_refine_ls_wR_factor_gt 0.0918
_refine_ls_wR_factor_ref 0.0967
_reflns_Friedel_coverage 0.000
_reflns_number_gt 16597
_reflns_number_total 19934
_reflns_threshold_expression 'I > 2\s(I)'
_cod_data_source_file ja9b04399_si_002.cif
_cod_data_source_block dnh72_sq
_cod_depositor_comments
;
The following automatic conversions were performed:

'_exptl_crystal_density_meas' value 'not_measured' was changed to '?'
- the value is perceived as not measured.

Automatic conversion script
Id: cif_fix_values 4973 2017-02-22 13:04:09Z antanas 
;
_cod_original_formula_sum 'C78.50 H128.50 Li O8.50 Th'
_cod_database_code 4127769
_shelx_shelxl_version_number 2014/7
_shelx_space_group_comment
; 
The symmetry employed for this shelxl refinement is uniquely defined 
by the following loop, which should always be used as a source of 
symmetry information in preference to the above space-group names. 
They are only intended as comments. 
;
_shelx_estimated_absorpt_t_min 0.619
_shelx_estimated_absorpt_t_max 0.792
_exptl_absorpt_special_details
; 
 Reflections not merged 
   98849 Corrected reflections written to file dnh72s.hkl 
 Estimated minimum and maximum transmission:  0.3792  0.4315 
 The ratio of these values is more reliable than their absolute values! 
 Additional spherical absorption correction applied with mu*r =  0.6000 
 Lambda/2 correction factor = 0.00150 
;

loop_
_space_group_symop_operation_xyz
'x, y, z'
'-x, y, -z+1/2'
'x+1/2, y+1/2, z'
'-x+1/2, y+1/2, -z+1/2'
'-x, -y, -z'
'x, -y, z-1/2'
'-x+1/2, -y+1/2, -z'
'x+1/2, -y+1/2, z-1/2'

loop_
_atom_site_label
_atom_site_type_symbol
_atom_site_fract_x
_atom_site_fract_y
_atom_site_fract_z
_atom_site_U_iso_or_equiv
_atom_site_adp_type
_atom_site_occupancy
_atom_site_site_symmetry_order
_atom_site_calc_flag
_atom_site_refinement_flags_posn
_atom_site_refinement_flags_adp
_atom_site_refinement_flags_occupancy
_atom_site_disorder_assembly
_atom_site_disorder_group
Th1 Th 0.31313(2) 0.80166(2) 0.38261(2) 0.01384(4) Uani 1 1 d . . . . .
O4 O 0.37622(11) 0.71778(11) 0.40445(6) 0.0167(4) Uani 1 1 d . . . . .
O1 O 0.25118(10) 0.72493(11) 0.35350(6) 0.0172(4) Uani 1 1 d . . . . .
O2 O 0.25285(11) 0.88341(11) 0.35661(6) 0.0164(4) Uani 1 1 d . . . . .
O3 O 0.37270(11) 0.87936(11) 0.41213(6) 0.0189(5) Uani 1 1 d . . . . .
O7 O 0.38254(18) 0.24007(18) 0.37212(9) 0.0531(9) Uani 1 1 d . . . . .
C46 C 0.41859(15) 0.67157(16) 0.41811(8) 0.0163(6) Uani 1 1 d . . . . .
O8 O 0.23856(19) 0.23993(19) 0.37859(9) 0.0600(10) Uani 1 1 d . . . . .
C47 C 0.45431(16) 0.63202(16) 0.39590(8) 0.0185(6) Uani 1 1 d . . . . .
C21 C 0.24612(17) 0.97447(17) 0.31567(9) 0.0208(7) Uani 1 1 d . . . . .
O6 O 0.33305(16) 0.35696(17) 0.41448(9) 0.0489(8) Uani 1 1 d . . . . .
C1 C 0.20848(16) 0.68154(16) 0.33746(10) 0.0214(7) Uani 1 1 d . . . . .
C51 C 0.42955(16) 0.66241(16) 0.45422(8) 0.0191(7) Uani 1 1 d . . . . .
C18 C 0.11355(17) 0.97571(17) 0.31729(9) 0.0229(7) Uani 1 1 d . . . . .
H18 H 0.0684 0.9770 0.3180 0.027 Uiso 1 1 calc R U . . .
C17 C 0.14888(16) 0.93122(16) 0.33916(8) 0.0188(6) Uani 1 1 d . . . . .
C16 C 0.21662(16) 0.92916(15) 0.33797(8) 0.0165(6) Uani 1 1 d . . . . .
C2 C 0.17409(17) 0.63639(18) 0.35741(11) 0.0289(8) Uani 1 1 d . . . . .
C48 C 0.50139(16) 0.58872(18) 0.41066(9) 0.0229(7) Uani 1 1 d . . . . .
H48 H 0.5257 0.5633 0.3959 0.027 Uiso 1 1 calc R U . . .
C23 C 0.13964(18) 0.88782(19) 0.40007(9) 0.0272(8) Uani 1 1 d . . . . .
H23A H 0.1846 0.8737 0.4020 0.041 Uiso 1 1 calc R U . . .
H23B H 0.1151 0.8577 0.4137 0.041 Uiso 1 1 calc R U . . .
H23C H 0.1367 0.9340 0.4086 0.041 Uiso 1 1 calc R U . . .
C50 C 0.47712(18) 0.61718(18) 0.46678(9) 0.0247(7) Uani 1 1 d . . . . .
H50 H 0.4842 0.6109 0.4909 0.030 Uiso 1 1 calc R U . . .
C6 C 0.19643(17) 0.68169(18) 0.30096(10) 0.0264(8) Uani 1 1 d . . . . .
C20 C 0.20684(18) 1.01677(18) 0.29455(9) 0.0253(7) Uani 1 1 d . . . . .
H20 H 0.2263 1.0461 0.2794 0.030 Uiso 1 1 calc R U . . .
O5A O 0.2959(5) 0.3673(6) 0.3394(3) 0.056(3) Uiso 0.5 1 d . . P A 1
C36 C 0.47549(18) 0.93316(18) 0.42436(10) 0.0262(8) Uani 1 1 d . . . . .
C22 C 0.11232(16) 0.88488(17) 0.36226(9) 0.0207(7) Uani 1 1 d . . . . .
C27 C 0.31928(18) 0.97810(18) 0.31407(10) 0.0261(8) Uani 1 1 d . . . . .
C31 C 0.40870(17) 0.92879(17) 0.42827(9) 0.0219(7) Uani 1 1 d . . . . .
C32 C 0.37990(19) 0.97693(19) 0.44901(9) 0.0277(8) Uani 1 1 d . . . . .
C24 C 0.11351(17) 0.81217(17) 0.34919(10) 0.0245(7) Uani 1 1 d . . . . .
H24A H 0.0958 0.8106 0.3251 0.037 Uiso 1 1 calc R U . . .
H24B H 0.0878 0.7837 0.3630 0.037 Uiso 1 1 calc R U . . .
H24C H 0.1577 0.7958 0.3511 0.037 Uiso 1 1 calc R U . . .
C49 C 0.51446(18) 0.58098(18) 0.44587(9) 0.0262(8) Uani 1 1 d . . . . .
C52 C 0.44097(17) 0.63321(17) 0.35645(9) 0.0224(7) Uani 1 1 d . . . . .
C19 C 0.14079(18) 1.01819(18) 0.29455(9) 0.0267(8) Uani 1 1 d . . . . .
C57 C 0.39397(18) 0.69909(18) 0.48161(9) 0.0244(7) Uani 1 1 d . . . . .
C15 C 0.30402(19) 0.7233(2) 0.28321(10) 0.0300(8) Uani 1 1 d . . . . .
H15A H 0.3176 0.7338 0.3073 0.045 Uiso 1 1 calc R U . . .
H15B H 0.3236 0.7553 0.2683 0.045 Uiso 1 1 calc R U . . .
H15C H 0.3175 0.6775 0.2780 0.045 Uiso 1 1 calc R U . . .
C29 C 0.35264(19) 0.99576(19) 0.34946(10) 0.0306(8) Uani 1 1 d . . . . .
H29A H 0.3345 1.0375 0.3577 0.046 Uiso 1 1 calc R U . . .
H29B H 0.3985 1.0019 0.3477 0.046 Uiso 1 1 calc R U . . .
H29C H 0.3462 0.9592 0.3656 0.046 Uiso 1 1 calc R U . . .
C12 C 0.23136(18) 0.72833(19) 0.27713(9) 0.0260(8) Uani 1 1 d . . . . .
C14 C 0.2101(2) 0.80160(19) 0.28205(10) 0.0306(8) Uani 1 1 d . . . . .
H14A H 0.1635 0.8048 0.2774 0.046 Uiso 1 1 calc R U . . .
H14B H 0.2306 0.8309 0.2662 0.046 Uiso 1 1 calc R U . . .
H14C H 0.2227 0.8157 0.3057 0.046 Uiso 1 1 calc R U . . .
C55 C 0.37176(18) 0.61123(18) 0.34626(9) 0.0269(8) Uani 1 1 d . . . . .
H55A H 0.3641 0.5674 0.3566 0.040 Uiso 1 1 calc R U . . .
H55B H 0.3646 0.6076 0.3212 0.040 Uiso 1 1 calc R U . . .
H55C H 0.3423 0.6446 0.3544 0.040 Uiso 1 1 calc R U . . .
C35 C 0.5099(2) 0.98676(19) 0.44018(10) 0.0320(9) Uani 1 1 d . . . . .
H35 H 0.5544 0.9899 0.4377 0.038 Uiso 1 1 calc R U . . .
C25 C 0.04124(18) 0.9043(2) 0.36231(11) 0.0325(9) Uani 1 1 d . . . . .
H25A H 0.0379 0.9517 0.3688 0.049 Uiso 1 1 calc R U . . .
H25B H 0.0212 0.8762 0.3789 0.049 Uiso 1 1 calc R U . . .
H25C H 0.0194 0.8975 0.3393 0.049 Uiso 1 1 calc R U . . .
C53 C 0.45483(19) 0.70276(19) 0.34165(9) 0.0293(8) Uani 1 1 d . . . . .
H53A H 0.4280 0.7366 0.3515 0.044 Uiso 1 1 calc R U . . .
H53B H 0.4453 0.7020 0.3166 0.044 Uiso 1 1 calc R U . . .
H53C H 0.5000 0.7140 0.3474 0.044 Uiso 1 1 calc R U . . .
C33 C 0.4185(2) 1.0294(2) 0.46335(10) 0.0352(9) Uani 1 1 d . . . . .
H33 H 0.3993 1.0624 0.4766 0.042 Uiso 1 1 calc R U . . .
C7 C 0.18661(19) 0.6293(2) 0.39665(12) 0.0342(9) Uani 1 1 d . . . . .
C45 C 0.50698(19) 0.8114(2) 0.41975(14) 0.0427(11) Uani 1 1 d . . . . .
H45A H 0.5271 0.8121 0.4434 0.064 Uiso 1 1 calc R U . . .
H45B H 0.5293 0.7790 0.4062 0.064 Uiso 1 1 calc R U . . .
H45C H 0.4620 0.7983 0.4198 0.064 Uiso 1 1 calc R U . . .
C3 C 0.1276(2) 0.5956(2) 0.34068(13) 0.0428(11) Uani 1 1 d . . . . .
H3 H 0.1042 0.5661 0.3540 0.051 Uiso 1 1 calc R U . . .
O9 O 0.7500 0.7500 0.5000 0.050 Uiso 1 2 d S U P . .
C30 C 0.34577(18) 0.9129(2) 0.30029(10) 0.0316(9) Uani 1 1 d . . . . .
H30A H 0.3352 0.8752 0.3149 0.047 Uiso 1 1 calc R U . . .
H30B H 0.3924 0.9165 0.3004 0.047 Uiso 1 1 calc R U . . .
H30C H 0.3267 0.9053 0.2768 0.047 Uiso 1 1 calc R U . . .
C39 C 0.2678(2) 0.9983(2) 0.42351(12) 0.0396(10) Uani 1 1 d . . . . .
H39A H 0.2834 1.0414 0.4155 0.059 Uiso 1 1 calc R U . . .
H39B H 0.2231 1.0031 0.4285 0.059 Uiso 1 1 calc R U . . .
H39C H 0.2706 0.9642 0.4056 0.059 Uiso 1 1 calc R U . . .
C54 C 0.4831(2) 0.5831(2) 0.33881(10) 0.0352(10) Uani 1 1 d . . . . .
H54A H 0.5283 0.5937 0.3450 0.053 Uiso 1 1 calc R U . . .
H54B H 0.4736 0.5863 0.3138 0.053 Uiso 1 1 calc R U . . .
H54C H 0.4742 0.5373 0.3464 0.053 Uiso 1 1 calc R U . . .
C28 C 0.3380(2) 1.0345(2) 0.28986(12) 0.0408(11) Uani 1 1 d . . . . .
H28A H 0.3176 1.0263 0.2666 0.061 Uiso 1 1 calc R U . . .
H28B H 0.3846 1.0350 0.2893 0.061 Uiso 1 1 calc R U . . .
H28C H 0.3237 1.0779 0.2982 0.061 Uiso 1 1 calc R U . . .
C8 C 0.17072(19) 0.6932(2) 0.41546(11) 0.0334(9) Uani 1 1 d . . . . .
H8A H 0.1968 0.7304 0.4080 0.050 Uiso 1 1 calc R U . . .
H8B H 0.1798 0.6865 0.4403 0.050 Uiso 1 1 calc R U . . .
H8C H 0.1253 0.7039 0.4102 0.050 Uiso 1 1 calc R U . . .
C42 C 0.51107(18) 0.8816(2) 0.40391(12) 0.0337(9) Uani 1 1 d . . . . .
C37 C 0.3087(2) 0.9766(2) 0.45623(11) 0.0356(9) Uani 1 1 d . . . . .
C34 C 0.4823(2) 1.0355(2) 0.45930(10) 0.0362(10) Uani 1 1 d . . . . .
C72 C 0.4227(2) 0.2351(3) 0.34497(12) 0.0456(11) Uani 1 1 d . . . . .
H72A H 0.4534 0.2731 0.3459 0.055 Uiso 1 1 calc R U . . .
H72B H 0.3969 0.2360 0.3225 0.055 Uiso 1 1 calc R U . . .
C5 C 0.1491(2) 0.6383(2) 0.28638(12) 0.0418(11) Uani 1 1 d . . . . .
H5 H 0.1407 0.6377 0.2621 0.050 Uiso 1 1 calc R U . . .
C26 C 0.1008(2) 1.0644(2) 0.27071(11) 0.0414(11) Uani 1 1 d . . . . .
H26A H 0.0570 1.0469 0.2670 0.062 Uiso 1 1 calc R U . . .
H26B H 0.1193 1.0671 0.2486 0.062 Uiso 1 1 calc R U . . .
H26C H 0.1000 1.1094 0.2810 0.062 Uiso 1 1 calc R U . . .
C44 C 0.4859(2) 0.8811(2) 0.36599(11) 0.0378(10) Uani 1 1 d . . . . .
H44A H 0.4401 0.8705 0.3638 0.057 Uiso 1 1 calc R U . . .
H44B H 0.5090 0.8471 0.3538 0.057 Uiso 1 1 calc R U . . .
H44C H 0.4925 0.9255 0.3560 0.057 Uiso 1 1 calc R U . . .
C40 C 0.2867(2) 0.9084(2) 0.46879(11) 0.0422(10) Uani 1 1 d . . . . .
H40A H 0.2923 0.8741 0.4513 0.063 Uiso 1 1 calc R U . . .
H40B H 0.2414 0.9110 0.4729 0.063 Uiso 1 1 calc R U . . .
H40C H 0.3123 0.8963 0.4902 0.063 Uiso 1 1 calc R U . . .
C13 C 0.2148(3) 0.7121(2) 0.23895(11) 0.0446(11) Uani 1 1 d . . . . .
H13A H 0.2280 0.6660 0.2343 0.067 Uiso 1 1 calc R U . . .
H13B H 0.2373 0.7435 0.2249 0.067 Uiso 1 1 calc R U . . .
H13C H 0.1685 0.7166 0.2332 0.067 Uiso 1 1 calc R U . . .
C4 C 0.1140(2) 0.5960(3) 0.30552(15) 0.0548(15) Uani 1 1 d . . . . .
C9 C 0.2563(2) 0.6071(2) 0.40591(13) 0.0418(11) Uani 1 1 d . . . . .
H9A H 0.2656 0.5676 0.3922 0.063 Uiso 1 1 calc R U . . .
H9B H 0.2626 0.5958 0.4304 0.063 Uiso 1 1 calc R U . . .
H9C H 0.2853 0.6439 0.4010 0.063 Uiso 1 1 calc R U . . .
C41 C 0.5206(3) 1.0932(2) 0.47557(11) 0.0490(13) Uani 1 1 d . . . . .
H41A H 0.5661 1.0812 0.4782 0.074 Uiso 1 1 calc R U . . .
H41B H 0.5063 1.1030 0.4982 0.074 Uiso 1 1 calc R U . . .
H41C H 0.5145 1.1331 0.4609 0.074 Uiso 1 1 calc R U . . .
C56 C 0.5664(2) 0.5343(2) 0.46059(11) 0.0423(11) Uani 1 1 d . . . . .
H56A H 0.5640 0.4919 0.4477 0.063 Uiso 1 1 calc R U . . .
H56B H 0.5609 0.5253 0.4848 0.063 Uiso 1 1 calc R U . . .
H56C H 0.6083 0.5552 0.4588 0.063 Uiso 1 1 calc R U . . .
C71 C 0.4577(3) 0.1699(3) 0.34970(15) 0.0551(13) Uani 1 1 d . . . . .
H71A H 0.5009 0.1728 0.3416 0.066 Uiso 1 1 calc R U . . .
H71B H 0.4337 0.1329 0.3374 0.066 Uiso 1 1 calc R U . . .
C43 C 0.5833(2) 0.8972(3) 0.40474(17) 0.0592(15) Uani 1 1 d . . . . .
H43A H 0.5892 0.9416 0.3946 0.089 Uiso 1 1 calc R U . . .
H43B H 0.6040 0.8630 0.3915 0.089 Uiso 1 1 calc R U . . .
H43C H 0.6024 0.8969 0.4286 0.089 Uiso 1 1 calc R U . . .
C70 C 0.4613(3) 0.1600(4) 0.38769(17) 0.078(2) Uani 1 1 d . . . . .
H70A H 0.4653 0.1117 0.3937 0.094 Uiso 1 1 calc R U . . .
H70B H 0.4979 0.1848 0.3994 0.094 Uiso 1 1 calc R U . . .
C38 C 0.2948(3) 1.0278(3) 0.48441(14) 0.0622(16) Uani 1 1 d . . . . .
H38A H 0.3214 1.0174 0.5057 0.093 Uiso 1 1 calc R U . . .
H38B H 0.2495 1.0252 0.4886 0.093 Uiso 1 1 calc R U . . .
H38C H 0.3046 1.0734 0.4768 0.093 Uiso 1 1 calc R U . . .
C10 C 0.1461(2) 0.5741(3) 0.41147(15) 0.0546(14) Uani 1 1 d . . . . .
H10A H 0.1007 0.5860 0.4075 0.082 Uiso 1 1 calc R U . . .
H10B H 0.1582 0.5699 0.4362 0.082 Uiso 1 1 calc R U . . .
H10C H 0.1536 0.5312 0.4002 0.082 Uiso 1 1 calc R U . . .
C76A C 0.2104(7) 0.2204(7) 0.4103(4) 0.057(4) Uiso 0.5 1 d . . P B 1
H76A H 0.1911 0.2595 0.4211 0.068 Uiso 0.5 1 calc R U P B 1
H76B H 0.2426 0.1992 0.4270 0.068 Uiso 0.5 1 calc R U P B 1
C69 C 0.3996(4) 0.1877(4) 0.39687(17) 0.079(2) Uani 1 1 d . . . . .
H69A H 0.3663 0.1522 0.3956 0.095 Uiso 1 1 calc R U . . .
H69B H 0.4043 0.2063 0.4205 0.095 Uiso 1 1 calc R U . . .
C75A C 0.1586(7) 0.1691(8) 0.3962(4) 0.056(4) Uiso 0.5 1 d . . P B 1
H75A H 0.1517 0.1349 0.4139 0.067 Uiso 0.5 1 calc R U P B 1
H75B H 0.1175 0.1924 0.3898 0.067 Uiso 0.5 1 calc R U P B 1
C74A C 0.1811(6) 0.1385(6) 0.3672(3) 0.049(3) Uiso 0.5 1 d . . P B 1
H74A H 0.1463 0.1165 0.3525 0.059 Uiso 0.5 1 calc R U P B 1
H74B H 0.2156 0.1057 0.3736 0.059 Uiso 0.5 1 calc R U P B 1
C59A C 0.4110(5) 0.7736(5) 0.4815(3) 0.050 Uiso 0.5 1 d . U P C 1
H59A H 0.4576 0.7788 0.4843 0.075 Uiso 0.5 1 calc R U P C 1
H59B H 0.3923 0.7963 0.5005 0.075 Uiso 0.5 1 calc R U P C 1
H59C H 0.3940 0.7938 0.4596 0.075 Uiso 0.5 1 calc R U P C 1
C58A C 0.3171(5) 0.6952(5) 0.4727(3) 0.050 Uiso 0.5 1 d . U P C 1
H58A H 0.3052 0.7174 0.4507 0.075 Uiso 0.5 1 calc R U P C 1
H58B H 0.2959 0.7179 0.4909 0.075 Uiso 0.5 1 calc R U P C 1
H58C H 0.3036 0.6480 0.4713 0.075 Uiso 0.5 1 calc R U P C 1
C11A C 0.0659(4) 0.5430(4) 0.2919(2) 0.0447(17) Uiso 0.6667 1 d . . P D 1
H11A H 0.0840 0.4981 0.2964 0.067 Uiso 0.6667 1 calc R U P D 1
H11B H 0.0560 0.5491 0.2671 0.067 Uiso 0.6667 1 calc R U P D 1
H11C H 0.0266 0.5477 0.3033 0.067 Uiso 0.6667 1 calc R U P D 1
Li1 Li 0.3097(4) 0.2994(4) 0.3750(2) 0.0453(19) Uani 1 1 d . . . . .
C60A C 0.4079(5) 0.6742(5) 0.5182(3) 0.050 Uiso 0.5 1 d . U P C 1
H60A H 0.4057 0.6249 0.5185 0.075 Uiso 0.5 1 calc R U P C 1
H60B H 0.3761 0.6927 0.5325 0.075 Uiso 0.5 1 calc R U P C 1
H60C H 0.4508 0.6888 0.5273 0.075 Uiso 0.5 1 calc R U P C 1
C65A C 0.3077(6) 0.4222(6) 0.4194(3) 0.060(3) Uiso 0.5 1 d . . P E 1
H65A H 0.2657 0.4368 0.4116 0.073 Uiso 0.5 1 calc R U P E 1
C62A C 0.3105(4) 0.4463(4) 0.29625(19) 0.050 Uiso 0.75 1 d . U P A 1
H62A H 0.3063 0.4370 0.2713 0.060 Uiso 0.75 1 calc R U P A 1
H62B H 0.3380 0.4863 0.3009 0.060 Uiso 0.75 1 calc R U P A 1
C63A C 0.2454(4) 0.4555(4) 0.30979(19) 0.050 Uiso 0.75 1 d . U P A 1
H63A H 0.2182 0.4938 0.3073 0.060 Uiso 0.75 1 calc R U P A 1
C73A C 0.2068(8) 0.2038(7) 0.3499(4) 0.077(4) Uiso 0.5 1 d . . P B 1
H73A H 0.2371 0.1920 0.3329 0.092 Uiso 0.5 1 calc R U P B 1
H73B H 0.1711 0.2304 0.3384 0.092 Uiso 0.5 1 calc R U P B 1
C66A C 0.3590(6) 0.4651(7) 0.4396(4) 0.057(3) Uiso 0.5 1 d . . P E 1
H66A H 0.3591 0.5115 0.4304 0.068 Uiso 0.5 1 calc R U P E 1
H66B H 0.3519 0.4670 0.4642 0.068 Uiso 0.5 1 calc R U P E 1
C61A C 0.3354(3) 0.3889(4) 0.31554(19) 0.050 Uiso 0.75 1 d . U P A 1
H61A H 0.3418 0.3516 0.2994 0.060 Uiso 0.75 1 calc R U P A 1
H61B H 0.3776 0.4006 0.3275 0.060 Uiso 0.75 1 calc R U P A 1
C58B C 0.3475(5) 0.7514(5) 0.4717(3) 0.050 Uiso 0.5 1 d . U P C 2
H58D H 0.3681 0.7869 0.4592 0.075 Uiso 0.5 1 calc R U P C 2
H58E H 0.3312 0.7704 0.4922 0.075 Uiso 0.5 1 calc R U P C 2
H58F H 0.3120 0.7321 0.4568 0.075 Uiso 0.5 1 calc R U P C 2
C77B C 0.6771(5) 0.7775(5) 0.5003(3) 0.050 Uiso 0.5 1 d . U P F 2
H77A H 0.6756 0.8037 0.5218 0.060 Uiso 0.5 1 calc R U P F 2
H77B H 0.6700 0.8099 0.4811 0.060 Uiso 0.5 1 calc R U P F 2
C67A C 0.4195(6) 0.4304(6) 0.4346(3) 0.057(3) Uiso 0.5 1 d . . P E 1
H67A H 0.4379 0.4479 0.4139 0.069 Uiso 0.5 1 calc R U P E 1
H67B H 0.4510 0.4372 0.4548 0.069 Uiso 0.5 1 calc R U P E 1
C59B C 0.4463(5) 0.7319(5) 0.5092(3) 0.050 Uiso 0.5 1 d . U P C 2
H59D H 0.4722 0.6963 0.5208 0.075 Uiso 0.5 1 calc R U P C 2
H59E H 0.4246 0.7574 0.5261 0.075 Uiso 0.5 1 calc R U P C 2
H59F H 0.4739 0.7622 0.4974 0.075 Uiso 0.5 1 calc R U P C 2
C68A C 0.4038(5) 0.3596(5) 0.4303(3) 0.048(2) Uiso 0.5 1 d . . P E 1
H68A H 0.4085 0.3362 0.4528 0.058 Uiso 0.5 1 calc R U P E 1
H68B H 0.4323 0.3377 0.4149 0.058 Uiso 0.5 1 calc R U P E 1
C60B C 0.3630(3) 0.6441(3) 0.50218(13) 0.050 Uiso 1 1 d . U . G 2
H60D H 0.3316 0.6193 0.4869 0.075 Uiso 1 1 calc R U . G 2
H60E H 0.3416 0.6649 0.5207 0.075 Uiso 1 1 calc R U . G 2
H60F H 0.3962 0.6131 0.5120 0.075 Uiso 1 1 calc R U . G 2
C66B C 0.3217(5) 0.4475(5) 0.4522(3) 0.044(2) Uiso 0.5 1 d . . P E 2
H66C H 0.3381 0.4325 0.4755 0.053 Uiso 0.5 1 calc R U P E 2
H66D H 0.2953 0.4884 0.4541 0.053 Uiso 0.5 1 calc R U P E 2
C65B C 0.2848(4) 0.3942(5) 0.4337(2) 0.041(2) Uiso 0.5 1 d . . P E 2
H65B H 0.2504 0.4134 0.4176 0.049 Uiso 0.5 1 calc R U P E 2
H65C H 0.2653 0.3639 0.4499 0.049 Uiso 0.5 1 calc R U P E 2
C68B C 0.3888(5) 0.3906(6) 0.4168(3) 0.052(3) Uiso 0.5 1 d . . P E 2
H68C H 0.4288 0.3735 0.4112 0.063 Uiso 0.5 1 calc R U P E 2
C77A C 0.7088(5) 0.7204(5) 0.4996(3) 0.050 Uiso 0.5 1 d . U P F 1
H77C H 0.7160 0.6913 0.5202 0.060 Uiso 0.5 1 calc R U P F 1
H77D H 0.7109 0.6901 0.4797 0.060 Uiso 0.5 1 calc R U P F 1
C78 C 0.6344(2) 0.7425(3) 0.49845(14) 0.050 Uiso 1 1 d . U . . .
H78D H 0.6347 0.7147 0.4777 0.075 Uiso 0.5 1 calc R U P F 2
H78E H 0.5949 0.7690 0.4972 0.075 Uiso 0.5 1 calc R U P F 2
H78F H 0.6366 0.7134 0.5188 0.075 Uiso 0.5 1 calc R U P F 2
H78A H 0.6071 0.7029 0.4938 0.075 Uiso 0.5 1 calc R U P F 1
H78B H 0.6250 0.7758 0.4802 0.075 Uiso 0.5 1 calc R U P F 1
H78C H 0.6260 0.7620 0.5206 0.075 Uiso 0.5 1 calc R U P F 1
C67B C 0.3768(6) 0.4610(6) 0.4300(3) 0.056(3) Uiso 0.5 1 d . . P E 2
H67C H 0.3639 0.4924 0.4109 0.067 Uiso 0.5 1 calc R U P E 2
H67D H 0.4149 0.4790 0.4438 0.067 Uiso 0.5 1 calc R U P E 2
C74B C 0.1618(7) 0.1594(9) 0.3631(4) 0.077(4) Uiso 0.5 1 d . . P B 2
H74C H 0.1501 0.1136 0.3547 0.092 Uiso 0.5 1 calc R U P B 2
H74D H 0.1309 0.1926 0.3524 0.092 Uiso 0.5 1 calc R U P B 2
C76B C 0.1962(7) 0.2344(7) 0.4052(3) 0.049(3) Uiso 0.5 1 d . . P B 2
H76C H 0.1609 0.2673 0.4011 0.059 Uiso 0.5 1 calc R U P B 2
H76D H 0.2198 0.2445 0.4277 0.059 Uiso 0.5 1 calc R U P B 2
C73B C 0.2318(6) 0.1776(6) 0.3578(3) 0.055(3) Uiso 0.5 1 d . . P B 2
H73C H 0.2621 0.1423 0.3669 0.066 Uiso 0.5 1 calc R U P B 2
H73D H 0.2376 0.1861 0.3333 0.066 Uiso 0.5 1 calc R U P B 2
C75B C 0.1696(7) 0.1642(7) 0.4052(4) 0.051(4) Uiso 0.5 1 d . . P B 2
H75C H 0.1283 0.1614 0.4154 0.061 Uiso 0.5 1 calc R U P B 2
H75D H 0.2003 0.1311 0.4161 0.061 Uiso 0.5 1 calc R U P B 2
C62B C 0.2765(11) 0.4525(11) 0.2992(6) 0.050 Uiso 0.25 1 d . U P A 2
H62C H 0.2792 0.5017 0.3029 0.060 Uiso 0.25 1 calc R U P A 2
H62D H 0.2845 0.4436 0.2751 0.060 Uiso 0.25 1 calc R U P A 2
C64B C 0.2112(10) 0.3586(11) 0.3204(6) 0.050 Uiso 0.25 1 d . U P A 2
H64A H 0.1992 0.3237 0.3029 0.060 Uiso 0.25 1 calc R U P A 2
H64B H 0.1822 0.3564 0.3389 0.060 Uiso 0.25 1 calc R U P A 2
C63B C 0.2136(10) 0.4305(11) 0.3044(6) 0.050 Uiso 0.25 1 d . U P A 2
H63B H 0.1872 0.4308 0.2820 0.060 Uiso 0.25 1 calc R U P A 2
H63C H 0.1943 0.4629 0.3197 0.060 Uiso 0.25 1 calc R U P A 2
C61B C 0.3435(10) 0.4087(11) 0.3297(6) 0.050 Uiso 0.25 1 d . U P A 2
H61C H 0.3797 0.3908 0.3180 0.060 Uiso 0.25 1 calc R U P A 2
H61D H 0.3583 0.4349 0.3504 0.060 Uiso 0.25 1 calc R U P A 2
C64A C 0.2332(3) 0.3893(4) 0.32845(19) 0.050 Uiso 0.75 1 d . U P A 1
H64C H 0.2079 0.3970 0.3483 0.060 Uiso 0.75 1 calc R U P A 1
H64D H 0.2105 0.3563 0.3127 0.060 Uiso 0.75 1 calc R U P A 1
C11B C 0.0515(7) 0.5705(7) 0.2813(4) 0.040(3) Uiso 0.3333 1 d . . P D 2
H11D H 0.0633 0.5321 0.2675 0.059 Uiso 0.3333 1 calc R U P D 2
H11E H 0.0355 0.6071 0.2661 0.059 Uiso 0.3333 1 calc R U P D 2
H11F H 0.0181 0.5568 0.2958 0.059 Uiso 0.3333 1 calc R U P D 2
O5B O 0.2867(5) 0.3538(5) 0.3352(3) 0.048(3) Uiso 0.5 1 d . . P A 2

loop_
_atom_site_aniso_label
_atom_site_aniso_U_11
_atom_site_aniso_U_22
_atom_site_aniso_U_33
_atom_site_aniso_U_23
_atom_site_aniso_U_13
_atom_site_aniso_U_12
Th1 0.01569(6) 0.00905(6) 0.01679(6) 0.00033(4) 0.00151(4) -0.00017(4)
O4 0.0202(11) 0.0129(10) 0.0171(11) -0.0006(8) 0.0017(9) 0.0026(9)
O1 0.0166(11) 0.0125(10) 0.0225(12) -0.0016(9) 0.0022(9) -0.0001(9)
O2 0.0189(11) 0.0126(10) 0.0179(11) 0.0016(8) 0.0024(9) 0.0011(9)
O3 0.0199(12) 0.0152(11) 0.0212(12) 0.0012(9) 0.0007(9) -0.0047(9)
O7 0.063(2) 0.052(2) 0.047(2) 0.0068(16) 0.0201(17) 0.0134(17)
C46 0.0154(15) 0.0130(14) 0.0203(16) 0.0005(12) 0.0001(12) -0.0004(12)
O8 0.069(2) 0.061(2) 0.053(2) -0.0126(18) 0.0189(18) -0.029(2)
C47 0.0185(16) 0.0178(15) 0.0190(16) -0.0009(12) 0.0015(12) 0.0018(12)
C21 0.0259(18) 0.0183(16) 0.0184(16) 0.0035(13) 0.0034(13) 0.0008(13)
O6 0.0447(19) 0.047(2) 0.055(2) -0.0094(16) 0.0063(16) 0.0021(15)
C1 0.0185(16) 0.0114(14) 0.0340(19) -0.0076(13) 0.0001(14) 0.0010(12)
C51 0.0240(17) 0.0135(15) 0.0203(16) -0.0001(12) 0.0040(13) 0.0008(13)
C18 0.0258(18) 0.0210(17) 0.0220(17) 0.0022(13) 0.0036(14) 0.0070(14)
C17 0.0251(17) 0.0133(14) 0.0185(15) -0.0018(12) 0.0045(13) 0.0045(13)
C16 0.0226(16) 0.0110(14) 0.0163(15) 0.0014(12) 0.0033(12) 0.0027(12)
C2 0.0216(18) 0.0161(16) 0.050(2) -0.0056(16) 0.0086(16) -0.0012(14)
C48 0.0214(17) 0.0212(17) 0.0262(18) -0.0036(14) 0.0025(13) 0.0068(14)
C23 0.0304(19) 0.031(2) 0.0212(17) 0.0027(15) 0.0101(15) 0.0017(15)
C50 0.0312(19) 0.0250(18) 0.0174(16) 0.0014(13) -0.0012(14) 0.0053(15)
C6 0.0224(17) 0.0234(18) 0.033(2) -0.0139(15) 0.0002(15) 0.0039(14)
C20 0.035(2) 0.0210(17) 0.0209(17) 0.0084(14) 0.0062(15) 0.0025(15)
C36 0.0277(19) 0.0215(17) 0.0285(19) 0.0050(14) -0.0027(15) -0.0103(15)
C22 0.0202(16) 0.0193(16) 0.0234(17) 0.0039(13) 0.0066(13) 0.0050(13)
C27 0.0259(18) 0.0246(18) 0.0282(19) 0.0111(15) 0.0042(15) -0.0048(14)
C31 0.0274(18) 0.0159(15) 0.0214(17) 0.0004(13) -0.0029(14) -0.0076(13)
C32 0.036(2) 0.0244(18) 0.0217(17) -0.0033(14) -0.0022(15) -0.0032(15)
C24 0.0209(17) 0.0182(17) 0.034(2) 0.0009(14) 0.0023(14) -0.0007(13)
C49 0.0281(19) 0.0238(18) 0.0258(18) 0.0008(14) -0.0011(15) 0.0108(15)
C52 0.0274(18) 0.0217(17) 0.0182(16) -0.0015(13) 0.0024(13) 0.0107(14)
C19 0.033(2) 0.0229(18) 0.0248(18) 0.0072(14) 0.0036(15) 0.0081(15)
C57 0.036(2) 0.0193(16) 0.0195(16) -0.0007(14) 0.0091(14) -0.0002(15)
C15 0.034(2) 0.031(2) 0.0250(19) 0.0011(16) 0.0078(16) 0.0086(17)
C29 0.031(2) 0.0242(19) 0.036(2) 0.0087(16) -0.0001(16) -0.0085(16)
C12 0.0306(19) 0.0234(18) 0.0230(17) -0.0104(14) -0.0032(14) 0.0068(15)
C14 0.037(2) 0.0264(19) 0.0270(18) -0.0049(16) -0.0027(16) 0.0101(17)
C55 0.033(2) 0.0216(17) 0.0245(18) -0.0052(14) -0.0047(15) 0.0087(15)
C35 0.037(2) 0.0273(19) 0.031(2) 0.0083(16) -0.0052(16) -0.0185(17)
C25 0.0246(19) 0.030(2) 0.044(2) 0.0090(18) 0.0137(16) 0.0090(16)
C53 0.034(2) 0.033(2) 0.0220(17) 0.0032(15) 0.0090(15) 0.0043(17)
C33 0.055(3) 0.026(2) 0.0237(19) -0.0058(15) -0.0029(18) -0.0077(18)
C7 0.028(2) 0.0230(19) 0.053(3) 0.0160(18) 0.0095(18) -0.0031(15)
C45 0.0211(19) 0.026(2) 0.078(3) 0.006(2) -0.012(2) -0.0037(16)
C3 0.036(2) 0.031(2) 0.064(3) -0.022(2) 0.021(2) -0.0183(19)
C30 0.0254(19) 0.042(2) 0.029(2) 0.0049(17) 0.0114(15) 0.0039(17)
C39 0.036(2) 0.033(2) 0.049(3) -0.0104(19) -0.0002(19) 0.0055(18)
C54 0.041(2) 0.042(2) 0.0231(19) -0.0064(17) 0.0036(16) 0.0221(19)
C28 0.035(2) 0.043(2) 0.045(3) 0.027(2) 0.0059(19) -0.0056(19)
C8 0.0278(19) 0.040(2) 0.033(2) 0.0098(18) 0.0098(16) -0.0007(17)
C42 0.0203(18) 0.028(2) 0.053(3) -0.0001(18) 0.0042(17) -0.0077(15)
C37 0.039(2) 0.034(2) 0.034(2) -0.0159(18) 0.0059(18) -0.0008(18)
C34 0.058(3) 0.0253(19) 0.0226(19) 0.0036(15) -0.0081(18) -0.0217(19)
C72 0.045(3) 0.053(3) 0.039(2) 0.000(2) 0.009(2) 0.003(2)
C5 0.030(2) 0.051(3) 0.044(2) -0.031(2) 0.0009(18) -0.0021(19)
C26 0.041(2) 0.045(3) 0.039(2) 0.024(2) 0.0064(19) 0.016(2)
C44 0.036(2) 0.034(2) 0.047(3) -0.0044(19) 0.0178(19) -0.0074(18)
C40 0.044(3) 0.051(3) 0.033(2) -0.003(2) 0.0149(19) -0.004(2)
C13 0.060(3) 0.047(3) 0.025(2) -0.0168(19) -0.008(2) 0.009(2)
C4 0.031(2) 0.061(3) 0.074(4) -0.044(3) 0.016(2) -0.022(2)
C9 0.031(2) 0.031(2) 0.065(3) 0.021(2) 0.012(2) 0.0041(17)
C41 0.076(3) 0.038(2) 0.031(2) -0.0018(19) -0.008(2) -0.031(2)
C56 0.045(3) 0.047(3) 0.033(2) 0.0025(19) -0.0034(19) 0.029(2)
C71 0.048(3) 0.045(3) 0.076(4) -0.002(3) 0.021(3) 0.004(2)
C43 0.026(2) 0.050(3) 0.103(5) -0.009(3) 0.010(3) -0.015(2)
C70 0.070(4) 0.087(5) 0.077(4) 0.036(4) 0.000(3) 0.020(4)
C38 0.053(3) 0.076(4) 0.058(3) -0.042(3) 0.010(3) 0.002(3)
C10 0.043(3) 0.040(3) 0.082(4) 0.022(3) 0.014(3) -0.013(2)
C69 0.095(5) 0.088(5) 0.058(4) 0.024(3) 0.021(4) 0.026(4)
Li1 0.047(5) 0.039(4) 0.053(5) 0.004(3) 0.016(4) -0.004(3)

loop_
_atom_type_symbol
_atom_type_description
_atom_type_scat_dispersion_real
_atom_type_scat_dispersion_imag
_atom_type_scat_source
C C 0.0033 0.0016 'International Tables Vol C Tables 4.2.6.8 and 6.1.1.4'
H H 0.0000 0.0000 'International Tables Vol C Tables 4.2.6.8 and 6.1.1.4'
Li Li -0.0003 0.0001 'International Tables Vol C Tables 4.2.6.8 and 6.1.1.4'
O O 0.0106 0.0060 'International Tables Vol C Tables 4.2.6.8 and 6.1.1.4'
Th Th -7.2400 8.8979 'International Tables Vol C Tables 4.2.6.8 and 6.1.1.4'

loop_
_geom_angle_atom_site_label_1
_geom_angle_atom_site_label_2
_geom_angle_atom_site_label_3
_geom_angle
_geom_angle_site_symmetry_1
_geom_angle_site_symmetry_3
O3 Th1 O2 89.88(8) . .
O3 Th1 O1 178.54(8) . .
O2 Th1 O1 89.27(8) . .
O3 Th1 O4 92.02(8) . .
O2 Th1 O4 175.32(8) . .
O1 Th1 O4 88.92(8) . .
C46 O4 Th1 174.7(2) . .
C1 O1 Th1 173.9(2) . .
C16 O2 Th1 174.3(2) . .
C31 O3 Th1 176.5(2) . .
C72 O7 C69 108.9(4) . .
C72 O7 Li1 127.7(4) . .
C69 O7 Li1 123.1(4) . .
O4 C46 C51 121.2(3) . .
O4 C46 C47 119.6(3) . .
C51 C46 C47 119.1(3) . .
C73A O8 C76A 109.3(8) . .
C76B O8 C73B 107.5(7) . .
C76B O8 Li1 129.7(6) . .
C73A O8 Li1 123.8(7) . .
C76A O8 Li1 126.8(6) . .
C73B O8 Li1 120.7(6) . .
C48 C47 C46 118.6(3) . .
C48 C47 C52 118.6(3) . .
C46 C47 C52 122.8(3) . .
C20 C21 C16 118.3(3) . .
C20 C21 C27 118.9(3) . .
C16 C21 C27 122.8(3) . .
C68B O6 C65B 110.1(6) . .
C65A O6 C68A 105.7(7) . .
C68B O6 Li1 119.9(6) . .
C65A O6 Li1 125.1(6) . .
C65B O6 Li1 123.5(5) . .
C68A O6 Li1 119.7(5) . .
O1 C1 C6 120.6(3) . .
O1 C1 C2 119.6(3) . .
C6 C1 C2 119.8(3) . .
C50 C51 C46 118.4(3) . .
C50 C51 C57 115.8(3) . .
C46 C51 C57 125.8(3) . .
C19 C18 C17 123.5(3) . .
C18 C17 C16 118.2(3) . .
C18 C17 C22 118.2(3) . .
C16 C17 C22 123.6(3) . .
O2 C16 C17 120.8(3) . .
O2 C16 C21 119.8(3) . .
C17 C16 C21 119.3(3) . .
C3 C2 C1 118.7(4) . .
C3 C2 C7 117.7(4) . .
C1 C2 C7 123.7(3) . .
C49 C48 C47 123.1(3) . .
C49 C50 C51 123.5(3) . .
C5 C6 C1 117.4(4) . .
C5 C6 C12 118.9(4) . .
C1 C6 C12 123.7(3) . .
C19 C20 C21 123.3(3) . .
C61A O5A C64A 107.7(8) . .
C61A O5A Li1 130.1(8) . .
C64A O5A Li1 120.2(8) . .
C35 C36 C31 118.1(4) . .
C35 C36 C42 118.8(3) . .
C31 C36 C42 123.1(3) . .
C24 C22 C23 109.9(3) . .
C24 C22 C25 106.4(3) . .
C23 C22 C25 105.3(3) . .
C24 C22 C17 110.1(3) . .
C23 C22 C17 112.3(3) . .
C25 C22 C17 112.7(3) . .
C30 C27 C29 111.2(3) . .
C30 C27 C28 106.1(3) . .
C29 C27 C28 105.5(3) . .
C30 C27 C21 111.8(3) . .
C29 C27 C21 110.3(3) . .
C28 C27 C21 111.8(3) . .
O3 C31 C32 120.2(3) . .
O3 C31 C36 120.2(3) . .
C32 C31 C36 119.6(3) . .
C33 C32 C31 117.8(4) . .
C33 C32 C37 117.5(4) . .
C31 C32 C37 124.7(3) . .
C50 C49 C48 117.2(3) . .
C50 C49 C56 121.6(3) . .
C48 C49 C56 121.1(3) . .
C55 C52 C53 111.5(3) . .
C55 C52 C54 105.6(3) . .
C53 C52 C54 106.1(3) . .
C55 C52 C47 109.5(3) . .
C53 C52 C47 111.5(3) . .
C54 C52 C47 112.4(3) . .
C20 C19 C18 117.3(3) . .
C20 C19 C26 120.8(3) . .
C18 C19 C26 121.9(4) . .
C60A C57 C59A 107.2(6) . .
C58B C57 C60B 110.1(5) . .
C58B C57 C51 120.5(5) . .
C60A C57 C51 115.9(5) . .
C59A C57 C51 109.2(5) . .
C60B C57 C51 106.4(3) . .
C58B C57 C59B 106.8(6) . .
C60B C57 C59B 103.6(5) . .
C51 C57 C59B 108.2(5) . .
C60A C57 C58A 106.6(6) . .
C59A C57 C58A 105.9(6) . .
C51 C57 C58A 111.5(5) . .
C15 C12 C13 105.7(3) . .
C15 C12 C14 109.9(3) . .
C13 C12 C14 106.1(3) . .
C15 C12 C6 113.0(3) . .
C13 C12 C6 112.5(3) . .
C14 C12 C6 109.4(3) . .
C34 C35 C36 123.2(4) . .
C34 C33 C32 123.7(4) . .
C8 C7 C10 105.1(4) . .
C8 C7 C2 112.4(3) . .
C10 C7 C2 113.2(4) . .
C8 C7 C9 111.8(4) . .
C10 C7 C9 104.8(3) . .
C2 C7 C9 109.3(3) . .
C4 C3 C2 122.6(4) . .
C77A O9 C77A 180.0 . 7_666
C77B O9 C77B 180.0 7_666 .
C44 C42 C45 111.1(4) . .
C44 C42 C36 111.7(3) . .
C45 C42 C36 110.4(4) . .
C44 C42 C43 105.7(4) . .
C45 C42 C43 105.4(4) . .
C36 C42 C43 112.3(4) . .
C40 C37 C39 110.8(4) . .
C40 C37 C32 112.9(4) . .
C39 C37 C32 108.8(3) . .
C40 C37 C38 105.8(4) . .
C39 C37 C38 106.2(4) . .
C32 C37 C38 112.1(4) . .
C33 C34 C35 117.6(4) . .
C33 C34 C41 120.6(4) . .
C35 C34 C41 121.8(4) . .
O7 C72 C71 106.7(4) . .
C4 C5 C6 123.3(4) . .
C3 C4 C5 118.1(4) . .
C3 C4 C11A 114.5(5) . .
C5 C4 C11A 126.9(5) . .
C3 C4 C11B 131.4(6) . .
C5 C4 C11B 108.5(7) . .
C72 C71 C70 102.5(5) . .
C69 C70 C71 103.2(5) . .
O8 C76A C75A 101.5(10) . .
O7 C69 C70 105.9(5) . .
C74A C75A C76A 107.0(11) . .
C75A C74A C73A 98.4(11) . .
O5B Li1 O8 105.5(5) . .
O5B Li1 O7 115.7(5) . .
O8 Li1 O7 104.6(4) . .
O8 Li1 O5A 114.5(6) . .
O7 Li1 O5A 116.5(5) . .
O5B Li1 O6 109.7(5) . .
O8 Li1 O6 116.4(4) . .
O7 Li1 O6 105.2(4) . .
O5A Li1 O6 99.8(5) . .
O6 C65A C66A 108.8(9) . .
C61A C62A C63A 101.9(6) . .
C62A C63A C64A 104.9(6) . .
O8 C73A C74A 103.1(10) . .
C67A C66A C65A 104.1(10) . .
O5A C61A C62A 113.0(7) . .
C78 C77B O9 122.2(9) . .
C68A C67A C66A 106.2(10) . .
C67A C68A O6 106.0(8) . .
C65B C66B C67B 103.8(8) . .
C66B C65B O6 104.6(7) . .
O6 C68B C67B 108.1(9) . .
O9 C77A C78 129.9(9) . .
C68B C67B C66B 101.0(9) . .
C73B C74B C75B 96.5(10) . .
O8 C76B C75B 109.1(10) . .
O8 C73B C74B 99.6(9) . .
C76B C75B C74B 93.2(10) . .
C63B C62B C61B 113.6(17) . .
C63B C64B O5B 97.4(15) . .
C62B C63B C64B 113.7(18) . .
O5B C61B C62B 83.6(12) . .
O5A C64A C63A 102.4(7) . .
C64B O5B C61B 127.1(12) . .
C64B O5B Li1 118.8(10) . .
C61B O5B Li1 110.5(10) . .

loop_
_geom_bond_atom_site_label_1
_geom_bond_atom_site_label_2
_geom_bond_distance
_geom_bond_site_symmetry_2
Th1 O3 2.238(2) .
Th1 O2 2.244(2) .
Th1 O1 2.244(2) .
Th1 O4 2.247(2) .
O4 C46 1.353(4) .
O1 C1 1.355(4) .
O2 C16 1.354(4) .
O3 C31 1.358(4) .
O7 C72 1.420(5) .
O7 C69 1.444(7) .
O7 Li1 1.942(9) .
C46 C51 1.421(5) .
C46 C47 1.434(4) .
O8 C76B 1.433(13) .
O8 C73A 1.443(15) .
O8 C76A 1.473(15) .
O8 C73B 1.481(12) .
O8 Li1 1.920(8) .
C47 C48 1.394(5) .
C47 C52 1.541(5) .
C21 C20 1.393(5) .
C21 C16 1.433(4) .
C21 C27 1.544(5) .
O6 C68B 1.344(11) .
O6 C65A 1.422(12) .
O6 C65B 1.510(10) .
O6 C68A 1.555(11) .
O6 Li1 1.946(9) .
C1 C6 1.426(5) .
C1 C2 1.428(5) .
C51 C50 1.398(5) .
C51 C57 1.544(5) .
C18 C19 1.388(5) .
C18 C17 1.394(5) .
C17 C16 1.427(5) .
C17 C22 1.543(5) .
C2 C3 1.384(5) .
C2 C7 1.538(6) .
C48 C49 1.387(5) .
C23 C22 1.536(5) .
C50 C49 1.386(5) .
C6 C5 1.396(5) .
C6 C12 1.547(6) .
C20 C19 1.386(5) .
O5A C61A 1.372(13) .
O5A C64A 1.414(13) .
O5A Li1 1.943(14) .
C36 C35 1.398(5) .
C36 C31 1.427(5) .
C36 C42 1.536(6) .
C22 C24 1.534(5) .
C22 C25 1.541(5) .
C27 C30 1.527(5) .
C27 C29 1.532(5) .
C27 C28 1.541(5) .
C31 C32 1.425(5) .
C32 C33 1.405(5) .
C32 C37 1.546(6) .
C49 C56 1.505(5) .
C52 C55 1.533(5) .
C52 C53 1.537(5) .
C52 C54 1.538(5) .
C19 C26 1.508(5) .
C57 C58B 1.453(11) .
C57 C60A 1.516(11) .
C57 C59A 1.525(11) .
C57 C60B 1.536(6) .
C57 C59B 1.603(11) .
C57 C58A 1.621(11) .
C15 C12 1.524(5) .
C12 C13 1.535(5) .
C12 C14 1.541(5) .
C35 C34 1.383(6) .
C33 C34 1.368(6) .
C7 C8 1.521(6) .
C7 C10 1.534(5) .
C7 C9 1.539(6) .
C45 C42 1.532(6) .
C3 C4 1.378(7) .
O9 C77A 1.045(10) .
O9 C77A 1.045(10) 7_666
O9 C77B 1.625(10) 7_666
O9 C77B 1.625(10) .
C39 C37 1.535(6) .
C42 C44 1.526(6) .
C42 C43 1.544(6) .
C37 C40 1.528(6) .
C37 C38 1.548(6) .
C34 C41 1.508(5) .
C72 C71 1.492(7) .
C5 C4 1.383(7) .
C4 C11A 1.521(8) .
C4 C11B 1.625(14) .
C71 C70 1.493(8) .
C70 C69 1.481(9) .
C76A C75A 1.55(2) .
C75A C74A 1.405(18) .
C74A C73A 1.582(18) .
Li1 O5B 1.920(13) .
C65A C66A 1.534(17) .
C62A C61A 1.439(10) .
C62A C63A 1.522(10) .
C63A C64A 1.538(10) .
C66A C67A 1.473(17) .
C77B C78 1.133(11) .
C67A C68A 1.453(15) .
C66B C65B 1.463(13) .
C66B C67B 1.533(16) .
C68B C67B 1.519(17) .
C77A C78 1.620(11) .
C74B C73B 1.545(19) .
C74B C75B 1.64(2) .
C76B C75B 1.504(19) .
C62B C63B 1.42(3) .
C62B C61B 1.96(3) .
C64B C63B 1.56(3) .
C64B O5B 1.64(2) .
C61B O5B 1.65(2) .
